data_7134740
loop_
_publ_author_name
'Mandal, Dipendu'
'Esposito, Madison R.'
'Griffin, Samuel E.'
'Domecus, Grant P.'
'Cohen, Seth M.'

_publ_section_title
;
 Selective hydrosilylation of olefins by a two-dimensional Rh(I)
 low-valent metal-organic framework.
;
_journal_issue 57
_journal_name_full 'Chemical communications (Cambridge, England)'
_journal_page_first 10526
_journal_page_last 10529
_journal_paper_doi 10.1039/d5cc02201k
_journal_volume 61
_journal_year 2025
_chemical_formula_moiety 'C300 H224 Cl8 Ir8 O8 P16'
_chemical_formula_sum 'C300 H224 Cl8 Ir8 O8 P16'
_chemical_formula_weight 6273.50
_space_group_crystal_system orthorhombic
_space_group_IT_number 70
_space_group_name_Hall '-F 2uv 2vw'
_space_group_name_H-M_alt 'F d d d :2'
_atom_sites_solution_hydrogens geom
_atom_sites_solution_primary dual
_audit_creation_date 2025-06-11
_audit_creation_method
;
Olex2 1.5
(compiled 2025.04.05 svn.rf049d14d for OlexSys, GUI svn.r7224)
;
_audit_update_record
;
2025-06-12 deposited with the CCDC.	2025-06-17 downloaded from the CCDC.
;
_cell_angle_alpha 90
_cell_angle_beta 90
_cell_angle_gamma 90
_cell_formula_units_Z 2
_cell_length_a 11.573(2)
_cell_length_b 22.229(4)
_cell_length_c 46.579(10)
_cell_measurement_reflns_used 4612
_cell_measurement_temperature 100.00
_cell_measurement_theta_max 21.628
_cell_measurement_theta_min 2.378
_cell_volume 11983(4)
_computing_cell_refinement 'SAINT v8.40B (Bruker, 2019)'
_computing_data_collection 'APEX5 v2023.9-2 (Bruker, 2023)'
_computing_data_reduction 'SAINT v8.40B (Bruker, 2019)'
_computing_molecular_graphics 'Olex2 1.5 (Dolomanov et al., 2009)'
_computing_publication_material 'Olex2 1.5 (Dolomanov et al., 2009)'
_computing_structure_refinement 'XL  (Sheldrick, 2008)'
_computing_structure_solution 'XT (Sheldrick, 2008)'
_diffrn_ambient_temperature 100.00
_diffrn_detector 'Bruker APEX-II CCD'
_diffrn_detector_area_resol_mean 7.9
_diffrn_detector_type 'CCD Area Detector'
_diffrn_measured_fraction_theta_full 1.000
_diffrn_measured_fraction_theta_max 1.000
_diffrn_measurement_device 'Kappa Four-Circle Diffractometer'
_diffrn_measurement_device_type 'Bruker APEX-II Ultra'
_diffrn_measurement_method '\w and \f scans'
_diffrn_radiation_monochromator 'Double Bounce Multilayer Mirrors'
_diffrn_radiation_probe x-ray
_diffrn_radiation_type MoK\a
_diffrn_radiation_wavelength 0.71073
_diffrn_radiation_xray_symbol K-L~3~
_diffrn_reflns_av_R_equivalents 0.0728
_diffrn_reflns_av_unetI/netI 0.0479
_diffrn_reflns_Laue_measured_fraction_full 1.000
_diffrn_reflns_Laue_measured_fraction_max 1.000
_diffrn_reflns_limit_h_max 10
_diffrn_reflns_limit_h_min -13
_diffrn_reflns_limit_k_max 25
_diffrn_reflns_limit_k_min -26
_diffrn_reflns_limit_l_max 54
_diffrn_reflns_limit_l_min -54
_diffrn_reflns_number 22455
_diffrn_reflns_point_group_measured_fraction_full 1.000
_diffrn_reflns_point_group_measured_fraction_max 1.000
_diffrn_reflns_theta_full 24.793
_diffrn_reflns_theta_max 24.793
_diffrn_reflns_theta_min 2.030
_diffrn_source 'Micro Focus Rotating Anode'
_diffrn_source_current 50.0
_diffrn_source_power 2.5
_diffrn_source_type 'Bruker TXS'
_diffrn_source_voltage 50.0
_diffrn_standards_number 0
_exptl_absorpt_coefficient_mu 4.684
_exptl_absorpt_correction_T_max 0.7450
_exptl_absorpt_correction_T_min 0.6445
_exptl_absorpt_correction_type multi-scan
_exptl_absorpt_process_details
;
SADABS-2016/2 (Bruker,2016/2) was used for absorption correction.
wR2(int) was 0.0868 before and 0.0562 after correction.
The Ratio of minimum to maximum transmission is 0.8651.
The \l/2 correction factor is Not present.
;
_exptl_crystal_colour 'clear n/a yellow'
_exptl_crystal_colour_lustre clear
_exptl_crystal_colour_modifier n/a
_exptl_crystal_colour_primary yellow
_exptl_crystal_density_diffrn 1.739
_exptl_crystal_description irregular
_exptl_crystal_F_000 6160
_exptl_crystal_size_max 0.08
_exptl_crystal_size_mid 0.06
_exptl_crystal_size_min 0.03
_refine_diff_density_max 2.379
_refine_diff_density_min -1.117
_refine_diff_density_rms 0.216
_refine_ls_extinction_method none
_refine_ls_goodness_of_fit_ref 1.124
_refine_ls_hydrogen_treatment constr
_refine_ls_matrix_type full
_refine_ls_number_parameters 298
_refine_ls_number_reflns 2588
_refine_ls_number_restraints 356
_refine_ls_restrained_S_all 1.066
_refine_ls_R_factor_all 0.0947
_refine_ls_R_factor_gt 0.0645
_refine_ls_shift/su_max 0.000
_refine_ls_shift/su_mean 0.000
_refine_ls_structure_factor_coef Fsqd
_refine_ls_weighting_details 'w=1/[\s^2^(Fo^2^)+(0.0927P)^2^+333.0524P] where P=(Fo^2^+2Fc^2^)/3'
_refine_ls_weighting_scheme calc
_refine_ls_wR_factor_gt 0.1589
_refine_ls_wR_factor_ref 0.1761
_reflns_Friedel_coverage 0.000
_reflns_number_gt 1880
_reflns_number_total 2588
_reflns_threshold_expression 'I > 2\s(I)'
_cod_data_source_file d5cc02201k2.cif
_cod_data_source_block c1-ir
_cod_depositor_comments
;
The following automatic conversions were performed:

data item '_diffrn_radiation_probe' value 'X-ray' was changed to
'x-ray' in accordance with the
/home/data/users/saulius/crontab/automatic-downloads/rss-feeds/RSC/lib/dictionaries/cif_core.dic
dictionary named 'cif_core.dic' version 2.4.2 last updated on
2011-04-26.

Automatic conversion script
Id: cif_fix_values 8170 2020-07-09 18:12:32Z antanas 

 Adding full bibliography for 7134739--7134740.cif.
;
_cod_original_sg_symbol_H-M Fddd
_cod_database_code 7134740
_shelx_shelxl_version_number 2019/1
_shelx_space_group_comment
;
The symmetry employed for this shelxl refinement is uniquely defined
by the following loop, which should always be used as a source of
symmetry information in preference to the above space-group names.
They are only intended as comments.
;
_shelx_estimated_absorpt_t_max 0.872
_shelx_estimated_absorpt_t_min 0.706
_olex2_refinement_description
;
1. Fixed Uiso
 At 1.2 times of:
  All C(H) groups
2. Restrained distances
 Ir1-P1A \\sim Ir1-P1
 with sigma of 0.02
 P1A-C3 \\sim P1-C3A \\sim P1A-C15 \\sim P1-C15A \\sim P1A-C9 \\sim P1-C9A
 with sigma of 0.01
3. Uiso/Uaniso restraints and constraints
Uanis(C16A) \\sim Ueq, Uanis(C17A) \\sim Ueq, Uanis(C18A) \\sim Ueq: with sigma
of 0.02 and sigma for terminal atoms of 0.04
4. Rigid body (RIGU) restrains
 All non-hydrogen atoms
 with sigma for 1-2 distances of 0.004 and sigma for 1-3 distances of 0.004
5. Others
 Fixed Sof: Cl1(0.5) P1(0.5) C3(0.5) C8(0.5) H8(0.5) C7(0.5) H7(0.5) C6(0.5)
 C5(0.5) H5(0.5) C4(0.5) H4(0.5) C9(0.5) C10(0.5) H10(0.5) C11(0.5) H11(0.5)
 C12(0.5) H12(0.5) C13(0.5) H13(0.5) C14(0.5) H14(0.5) C15(0.5) C16(0.5)
 H16(0.5) C17(0.5) H17(0.5) C18(0.5) H18(0.5) C19(0.5) H19(0.5) C20(0.5)
 H20(0.5) P1A(0.5) C3A(0.5) C4A(0.5) H4A(0.5) C5A(0.5) H5A(0.5) C6A(0.5)
 C7A(0.5) H7A(0.5) C8A(0.5) H8A(0.5) C9A(0.5) C10A(0.5) H10A(0.5) C11A(0.5)
 H11A(0.5) C12A(0.5) H12A(0.5) C13A(0.5) H13A(0.5) C14A(0.5) H14A(0.5)
 C15A(0.5) C20A(0.5) H20A(0.5) C19A(0.5) H19A(0.5) C18A(0.5) H18A(0.5)
 C17A(0.5) H17A(0.5) C16A(0.5) H16A(0.5)
6.a Aromatic/amide H refined with riding coordinates:
 C8(H8), C7(H7), C5(H5), C4(H4), C10(H10), C11(H11), C12(H12), C13(H13),
 C14(H14), C16(H16), C17(H17), C18(H18), C19(H19), C20(H20), C4A(H4A), C5A(H5A),
  C7A(H7A), C8A(H8A), C10A(H10A), C11A(H11A), C12A(H12A), C13A(H13A),
 C14A(H14A), C20A(H20A), C19A(H19A), C18A(H18A), C17A(H17A), C16A(H16A)
6.b Fitted hexagon refined as free rotating group:
 C3(C8,C7,C6,C5,C4), C9(C10,C11,C12,C13,C14), C15(C16,C17,C18,C19,C20),
 C3A(C4A,C5A,C6A,C7A,C8A), C9A(C10A,C11A,C12A,C13A,C14A), C15A(C20A,C19A,C18A,
 C17A,C16A)
;
_olex2_submission_special_instructions 'No special instructions were received'

loop_
_space_group_symop_operation_xyz
'x, y, z'
'-x+3/4, -y+3/4, z'
'-x+3/4, y, -z+3/4'
'x, -y+3/4, -z+3/4'
'x, y+1/2, z+1/2'
'-x+3/4, -y+5/4, z+1/2'
'-x+3/4, y+1/2, -z+5/4'
'x, -y+5/4, -z+5/4'
'x+1/2, y, z+1/2'
'-x+5/4, -y+3/4, z+1/2'
'-x+5/4, y, -z+5/4'
'x+1/2, -y+3/4, -z+5/4'
'x+1/2, y+1/2, z'
'-x+5/4, -y+5/4, z'
'-x+5/4, y+1/2, -z+3/4'
'x+1/2, -y+5/4, -z+3/4'
'-x, -y, -z'
'x-3/4, y-3/4, -z'
'x-3/4, -y, z-3/4'
'-x, y-3/4, z-3/4'
'-x, -y+1/2, -z+1/2'
'x-3/4, y-1/4, -z+1/2'
'x-3/4, -y+1/2, z-1/4'
'-x, y-1/4, z-1/4'
'-x+1/2, -y, -z+1/2'
'x-1/4, y-3/4, -z+1/2'
'x-1/4, -y, z-1/4'
'-x+1/2, y-3/4, z-1/4'
'-x+1/2, -y+1/2, -z'
'x-1/4, y-1/4, -z'
'x-1/4, -y+1/2, z-3/4'
'-x+1/2, y-1/4, z-3/4'

loop_
_atom_site_label
_atom_site_type_symbol
_atom_site_fract_x
_atom_site_fract_y
_atom_site_fract_z
_atom_site_U_iso_or_equiv
_atom_site_adp_type
_atom_site_occupancy
_atom_site_site_symmetry_order
_atom_site_calc_flag
_atom_site_refinement_flags_posn
_atom_site_refinement_flags_adp
_atom_site_refinement_flags_occupancy
_atom_site_disorder_assembly
_atom_site_disorder_group
Ir1 Ir 0.625000 0.625000 0.45278(2) 0.0428(3) Uani 1 2 d DS T P . .
O1 O 0.625000 0.625000 0.5153(3) 0.092(5) Uani 1 2 d S T P . .
C1 C 0.625000 0.625000 0.4918(4) 0.048(4) Uani 1 2 d S T P A .
C2 C 0.375000 0.375000 0.375000 0.040(4) Uani 1 4 d S T P . .
Cl1 Cl 0.5889(6) 0.6050(3) 0.40292(14) 0.0560(17) Uani 0.5 1 d . . P A -2
P1 P 0.6941(8) 0.5300(4) 0.4469(2) 0.041(3) Uani 0.5 1 d D . P A -1
C3 C 0.6071(11) 0.4738(6) 0.4341(3) 0.039(5) Uani 0.5 1 d DG . P A -2
C8 C 0.6537(9) 0.4363(7) 0.4133(4) 0.054(6) Uani 0.5 1 d G . P A -2
H8 H 0.735183 0.433079 0.411243 0.064 Uiso 0.5 1 calc R U P A -2
C7 C 0.5812(13) 0.4034(6) 0.3954(3) 0.046(5) Uani 0.5 1 d G . P A -2
H7 H 0.613072 0.377770 0.381135 0.055 Uiso 0.5 1 calc R U P A -2
C6 C 0.4620(12) 0.4081(6) 0.3984(3) 0.039(5) Uani 0.5 1 d G . P A -2
C5 C 0.4154(9) 0.4456(7) 0.4192(3) 0.043(5) Uani 0.5 1 d G . P A -2
H5 H 0.333969 0.448830 0.421287 0.051 Uiso 0.5 1 calc R U P A -2
C4 C 0.4879(12) 0.4785(6) 0.4371(3) 0.043(5) Uani 0.5 1 d G . P A -2
H4 H 0.456079 0.504139 0.451395 0.051 Uiso 0.5 1 calc R U P A -2
C9 C 0.8373(11) 0.5166(8) 0.4391(4) 0.046(5) Uani 0.5 1 d DG . P A -2
C10 C 0.9078(16) 0.4689(8) 0.4471(4) 0.077(8) Uani 0.5 1 d G . P A -2
H10 H 0.882710 0.441417 0.461464 0.092 Uiso 0.5 1 calc R U P A -2
C11 C 1.0150(15) 0.4613(9) 0.4342(5) 0.095(11) Uani 0.5 1 d G . P A -2
H11 H 1.063185 0.428619 0.439655 0.114 Uiso 0.5 1 calc R U P A -2
C12 C 1.0517(13) 0.5014(10) 0.4132(5) 0.076(8) Uani 0.5 1 d G . P A -2
H12 H 1.124974 0.496200 0.404329 0.092 Uiso 0.5 1 calc R U P A -2
C13 C 0.9812(17) 0.5491(9) 0.4052(4) 0.066(7) Uani 0.5 1 d G . P A -2
H13 H 1.006288 0.576579 0.390813 0.080 Uiso 0.5 1 calc R U P A -2
C14 C 0.8740(15) 0.5567(7) 0.4181(4) 0.050(6) Uani 0.5 1 d G . P A -2
H14 H 0.825813 0.589377 0.412623 0.061 Uiso 0.5 1 calc R U P A -2
C15 C 0.7160(17) 0.4928(9) 0.4897(3) 0.046(5) Uani 0.5 1 d DG . P A -2
C16 C 0.7982(15) 0.5205(8) 0.5070(4) 0.058(6) Uani 0.5 1 d G . P A -2
H16 H 0.839000 0.554685 0.500135 0.069 Uiso 0.5 1 calc R U P A -2
C17 C 0.8206(15) 0.4982(9) 0.5343(3) 0.059(6) Uani 0.5 1 d G . P A -2
H17 H 0.876785 0.517146 0.546121 0.071 Uiso 0.5 1 calc R U P A -2
C18 C 0.761(2) 0.4482(11) 0.5443(4) 0.091(11) Uani 0.5 1 d G . P A -2
H18 H 0.776260 0.432943 0.563007 0.109 Uiso 0.5 1 calc R U P A -2
C19 C 0.679(2) 0.4205(10) 0.5271(5) 0.13(2) Uani 0.5 1 d G . P A -2
H19 H 0.637949 0.386279 0.533907 0.156 Uiso 0.5 1 calc R U P A -2
C20 C 0.6563(19) 0.4428(10) 0.4997(5) 0.073(9) Uani 0.5 1 d G . P A -2
H20 H 0.600162 0.423817 0.487920 0.087 Uiso 0.5 1 calc R U P A -2
P1A P 0.6949(8) 0.5269(4) 0.4547(2) 0.041(3) Uani 0.5 1 d D . P A -2
C3A C 0.5850(12) 0.4855(6) 0.4285(3) 0.039(5) Uani 0.5 1 d DG . P A -1
C4A C 0.5859(14) 0.4231(6) 0.4306(3) 0.052(6) Uani 0.5 1 d G . P A -1
H4A H 0.634962 0.403847 0.444110 0.063 Uiso 0.5 1 calc R U P A -1
C5A C 0.5149(14) 0.3889(4) 0.4129(4) 0.051(6) Uani 0.5 1 d G . P A -1
H5A H 0.515553 0.346289 0.414295 0.061 Uiso 0.5 1 calc R U P A -1
C6A C 0.4431(12) 0.4171(6) 0.3931(3) 0.028(4) Uani 0.5 1 d G . P A -1
C7A C 0.4422(12) 0.4795(6) 0.3910(3) 0.045(5) Uani 0.5 1 d G . P A -1
H7A H 0.393162 0.498752 0.377520 0.054 Uiso 0.5 1 calc R U P A -1
C8A C 0.5132(13) 0.5137(4) 0.4087(3) 0.042(5) Uani 0.5 1 d G . P A -1
H8A H 0.512571 0.556311 0.407335 0.051 Uiso 0.5 1 calc R U P A -1
C9A C 0.8281(13) 0.5234(8) 0.4271(4) 0.050(6) Uani 0.5 1 d DG . P A -1
C10A C 0.8624(15) 0.4666(7) 0.4181(5) 0.091(11) Uani 0.5 1 d G . P A -1
H10A H 0.815966 0.432508 0.422325 0.109 Uiso 0.5 1 calc R U P A -1
C11A C 0.9646(17) 0.4597(6) 0.4027(5) 0.081(9) Uani 0.5 1 d G . P A -1
H11A H 0.987974 0.420813 0.396516 0.097 Uiso 0.5 1 calc R U P A -1
C12A C 1.0325(12) 0.5095(8) 0.3965(4) 0.059(7) Uani 0.5 1 d G . P A -1
H12A H 1.102303 0.504790 0.385996 0.071 Uiso 0.5 1 calc R U P A -1
C13A C 0.9982(14) 0.5664(7) 0.4056(4) 0.056(7) Uani 0.5 1 d G . P A -1
H13A H 1.044626 0.600461 0.401284 0.067 Uiso 0.5 1 calc R U P A -1
C14A C 0.8960(16) 0.5733(6) 0.4209(4) 0.045(6) Uani 0.5 1 d G . P A -1
H14A H 0.872619 0.612158 0.427093 0.054 Uiso 0.5 1 calc R U P A -1
C15A C 0.7263(18) 0.4902(9) 0.4799(3) 0.052(6) Uani 0.5 1 d DG . P A -1
C20A C 0.6369(15) 0.4633(10) 0.4951(4) 0.051(6) Uani 0.5 1 d G . P A -1
H20A H 0.560002 0.465295 0.488035 0.061 Uiso 0.5 1 calc R U P A -1
C19A C 0.6599(19) 0.4334(11) 0.5207(4) 0.088(12) Uani 0.5 1 d G . P A -1
H19A H 0.598791 0.415012 0.531105 0.106 Uiso 0.5 1 calc R U P A -1
C18A C 0.772(2) 0.4304(12) 0.5311(4) 0.100(10) Uani 0.5 1 d G U P A -1
H18A H 0.788159 0.410021 0.548548 0.120 Uiso 0.5 1 calc R U P A -1
C17A C 0.8619(17) 0.4573(13) 0.5158(5) 0.111(10) Uani 0.5 1 d G U P A -1
H17A H 0.938738 0.455314 0.522921 0.133 Uiso 0.5 1 calc R U P A -1
C16A C 0.8388(16) 0.4872(12) 0.4903(4) 0.091(9) Uani 0.5 1 d G U P A -1
H16A H 0.899952 0.505597 0.479851 0.109 Uiso 0.5 1 calc R U P A -1

loop_
_atom_site_aniso_label
_atom_site_aniso_U_11
_atom_site_aniso_U_22
_atom_site_aniso_U_33
_atom_site_aniso_U_23
_atom_site_aniso_U_13
_atom_site_aniso_U_12
Ir1 0.0542(5) 0.0342(4) 0.0400(4) 0.000 0.000 0.0041(3)
O1 0.096(12) 0.128(14) 0.053(7) 0.000 0.000 -0.026(11)
C1 0.043(9) 0.048(9) 0.054(7) 0.000 0.000 -0.017(8)
C2 0.046(8) 0.029(7) 0.044(7) 0.000 0.000 0.000
Cl1 0.074(5) 0.042(3) 0.052(3) -0.008(2) 0.000(3) 0.007(3)
P1 0.042(5) 0.039(5) 0.042(5) 0.001(3) -0.001(3) -0.001(3)
C3 0.042(7) 0.022(8) 0.052(9) -0.004(7) 0.002(6) 0.001(6)
C8 0.048(8) 0.043(11) 0.070(11) -0.021(10) 0.006(7) 0.002(7)
C7 0.048(7) 0.033(9) 0.057(10) -0.008(8) 0.006(6) -0.002(6)
C6 0.048(8) 0.020(9) 0.049(10) 0.000(8) 0.005(6) -0.002(6)
C5 0.045(8) 0.033(9) 0.050(9) -0.009(8) 0.004(6) -0.007(6)
C4 0.044(7) 0.032(9) 0.053(10) -0.014(8) 0.003(6) -0.003(6)
C9 0.047(8) 0.034(8) 0.058(10) -0.023(7) 0.003(7) -0.002(6)
C10 0.068(11) 0.068(12) 0.095(16) 0.005(12) 0.027(11) 0.025(10)
C11 0.075(12) 0.097(16) 0.11(2) 0.015(16) 0.040(13) 0.035(12)
C12 0.069(12) 0.084(15) 0.076(17) -0.013(12) 0.016(11) 0.010(11)
C13 0.056(11) 0.070(14) 0.073(15) -0.017(11) 0.005(10) -0.006(9)
C14 0.053(10) 0.040(9) 0.058(11) -0.024(8) -0.004(9) -0.011(8)
C15 0.038(10) 0.038(10) 0.061(8) -0.002(7) -0.001(6) 0.011(7)
C16 0.051(11) 0.053(11) 0.070(10) 0.001(8) -0.010(8) 0.000(10)
C17 0.032(11) 0.076(14) 0.069(10) 0.007(9) -0.004(8) 0.011(10)
C18 0.067(18) 0.108(18) 0.098(14) 0.035(13) -0.027(13) -0.018(15)
C19 0.13(3) 0.15(3) 0.117(16) 0.069(18) -0.062(18) -0.07(3)
C20 0.058(16) 0.066(13) 0.093(14) 0.026(11) -0.022(11) -0.013(13)
P1A 0.039(5) 0.023(4) 0.060(6) -0.014(3) -0.002(4) 0.000(3)
C3A 0.044(9) 0.033(7) 0.041(9) -0.002(6) 0.000(7) 0.000(6)
C4A 0.066(12) 0.035(7) 0.055(11) 0.002(6) -0.019(10) -0.001(6)
C5A 0.062(12) 0.032(8) 0.058(11) -0.001(6) -0.019(10) 0.003(7)
C6A 0.025(8) 0.032(6) 0.027(8) -0.001(5) 0.014(6) 0.003(5)
C7A 0.050(11) 0.032(7) 0.054(10) -0.001(6) -0.010(9) 0.003(6)
C8A 0.047(10) 0.030(7) 0.050(10) -0.001(6) -0.004(8) -0.001(6)
C9A 0.048(8) 0.043(8) 0.061(12) 0.009(7) 0.001(8) 0.005(6)
C10A 0.090(14) 0.042(9) 0.14(3) 0.004(9) 0.056(17) 0.000(8)
C11A 0.080(13) 0.049(9) 0.11(2) 0.017(9) 0.040(14) 0.012(8)
C12A 0.062(12) 0.052(9) 0.063(15) 0.024(9) 0.010(11) 0.012(8)
C13A 0.051(10) 0.055(10) 0.062(15) 0.017(9) 0.004(10) 0.008(8)
C14A 0.046(9) 0.043(9) 0.045(13) 0.009(8) -0.007(8) 0.001(7)
C15A 0.064(9) 0.039(11) 0.052(8) 0.001(7) -0.009(6) -0.011(8)
C20A 0.059(10) 0.047(13) 0.047(10) 0.014(9) -0.016(7) -0.006(9)
C19A 0.072(11) 0.12(3) 0.074(14) 0.061(18) -0.027(9) -0.021(11)
C18A 0.077(10) 0.127(19) 0.096(13) 0.054(13) -0.035(9) -0.014(10)
C17A 0.086(11) 0.139(19) 0.108(12) 0.054(13) -0.029(9) -0.025(10)
C16A 0.071(9) 0.107(17) 0.096(12) 0.038(12) -0.024(7) -0.021(8)

loop_
_atom_type_symbol
_atom_type_description
_atom_type_scat_dispersion_real
_atom_type_scat_dispersion_imag
_atom_type_scat_source
C C 0.0033 0.0016 'International Tables Vol C Tables 4.2.6.8 and 6.1.1.4'
H H 0.0000 0.0000 'International Tables Vol C Tables 4.2.6.8 and 6.1.1.4'
Cl Cl 0.1484 0.1585 'International Tables Vol C Tables 4.2.6.8 and 6.1.1.4'
Ir Ir -1.4442 7.9887 'International Tables Vol C Tables 4.2.6.8 and 6.1.1.4'
O O 0.0106 0.0060 'International Tables Vol C Tables 4.2.6.8 and 6.1.1.4'
P P 0.1023 0.0942 'International Tables Vol C Tables 4.2.6.8 and 6.1.1.4'

loop_
_geom_angle_atom_site_label_1
_geom_angle_atom_site_label_2
_geom_angle_atom_site_label_3
_geom_angle
_geom_angle_site_symmetry_1
_geom_angle_site_symmetry_3
_geom_angle_publ_flag
C1 Ir1 Cl1 165.29(17) . . ?
C1 Ir1 P1 96.9(3) . . ?
C1 Ir1 P1A 87.8(3) . . ?
P1A Ir1 Cl1 85.7(3) . . ?
O1 C1 Ir1 180.0 . . ?
C3A P1 Ir1 108.5(7) . . ?
C9A P1 Ir1 115.9(7) . . ?
C9A P1 C3A 108.1(10) . . ?
C9A P1 C15A 102.5(10) . . ?
C15A P1 Ir1 115.1(9) . . ?
C15A P1 C3A 106.1(9) . . ?
C8 C3 C4 120.0 . . ?
C8 C3 P1A 122.6(9) . . ?
C4 C3 P1A 116.8(9) . . ?
C3 C8 H8 120.0 . . ?
C7 C8 C3 120.0 . . ?
C7 C8 H8 120.0 . . ?
C8 C7 H7 120.0 . . ?
C8 C7 C6 120.0 . . ?
C6 C7 H7 120.0 . . ?
C7 C6 C2 120.3(9) . . ?
C5 C6 C2 119.4(9) . . ?
C5 C6 C7 120.0 . . ?
C6 C5 H5 120.0 . . ?
C4 C5 C6 120.0 . . ?
C4 C5 H5 120.0 . . ?
C3 C4 H4 120.0 . . ?
C5 C4 C3 120.0 . . ?
C5 C4 H4 120.0 . . ?
C10 C9 C14 120.0 . . ?
C10 C9 P1A 121.4(11) . . ?
C14 C9 P1A 118.6(11) . . ?
C9 C10 H10 120.0 . . ?
C11 C10 C9 120.0 . . ?
C11 C10 H10 120.0 . . ?
C10 C11 H11 120.0 . . ?
C10 C11 C12 120.0 . . ?
C12 C11 H11 120.0 . . ?
C11 C12 H12 120.0 . . ?
C11 C12 C13 120.0 . . ?
C13 C12 H12 120.0 . . ?
C12 C13 H13 120.0 . . ?
C14 C13 C12 120.0 . . ?
C14 C13 H13 120.0 . . ?
C9 C14 H14 120.0 . . ?
C13 C14 C9 120.0 . . ?
C13 C14 H14 120.0 . . ?
C16 C15 C20 120.0 . . ?
C16 C15 P1A 115.3(11) . . ?
C20 C15 P1A 124.7(11) . . ?
C15 C16 H16 120.0 . . ?
C15 C16 C17 120.0 . . ?
C17 C16 H16 120.0 . . ?
C16 C17 H17 120.0 . . ?
C18 C17 C16 120.0 . . ?
C18 C17 H17 120.0 . . ?
C17 C18 H18 120.0 . . ?
C17 C18 C19 120.0 . . ?
C19 C18 H18 120.0 . . ?
C18 C19 H19 120.0 . . ?
C20 C19 C18 120.0 . . ?
C20 C19 H19 120.0 . . ?
C15 C20 H20 120.0 . . ?
C19 C20 C15 120.0 . . ?
C19 C20 H20 120.0 . . ?
C3 P1A Ir1 113.0(7) . . ?
C9 P1A Ir1 114.7(7) . . ?
C9 P1A C3 102.3(9) . . ?
C15 P1A Ir1 118.2(8) . . ?
C15 P1A C3 106.0(9) . . ?
C15 P1A C9 100.7(10) . . ?
C4A C3A P1 120.3(9) . . ?
C4A C3A C8A 120.0 . . ?
C8A C3A P1 118.8(9) . . ?
C3A C4A H4A 120.0 . . ?
C3A C4A C5A 120.0 . . ?
C5A C4A H4A 120.0 . . ?
C4A C5A H5A 120.0 . . ?
C6A C5A C4A 120.0 . . ?
C6A C5A H5A 120.0 . . ?
C5A C6A C2 114.2(10) . . ?
C7A C6A C2 125.8(10) . . ?
C7A C6A C5A 120.0 . . ?
C6A C7A H7A 120.0 . . ?
C6A C7A C8A 120.0 . . ?
C8A C7A H7A 120.0 . . ?
C3A C8A H8A 120.0 . . ?
C7A C8A C3A 120.0 . . ?
C7A C8A H8A 120.0 . . ?
C10A C9A P1 118.2(11) . . ?
C10A C9A C14A 120.0 . . ?
C14A C9A P1 121.8(11) . . ?
C9A C10A H10A 120.0 . . ?
C11A C10A C9A 120.0 . . ?
C11A C10A H10A 120.0 . . ?
C10A C11A H11A 120.0 . . ?
C10A C11A C12A 120.0 . . ?
C12A C11A H11A 120.0 . . ?
C11A C12A H12A 120.0 . . ?
C13A C12A C11A 120.0 . . ?
C13A C12A H12A 120.0 . . ?
C12A C13A H13A 120.0 . . ?
C12A C13A C14A 120.0 . . ?
C14A C13A H13A 120.0 . . ?
C9A C14A H14A 120.0 . . ?
C13A C14A C9A 120.0 . . ?
C13A C14A H14A 120.0 . . ?
C20A C15A P1 119.3(12) . . ?
C20A C15A C16A 120.0 . . ?
C16A C15A P1 120.7(12) . . ?
C15A C20A H20A 120.0 . . ?
C19A C20A C15A 120.0 . . ?
C19A C20A H20A 120.0 . . ?
C20A C19A H19A 120.0 . . ?
C20A C19A C18A 120.0 . . ?
C18A C19A H19A 120.0 . . ?
C19A C18A H18A 120.0 . . ?
C19A C18A C17A 120.0 . . ?
C17A C18A H18A 120.0 . . ?
C18A C17A H17A 120.0 . . ?
C16A C17A C18A 120.0 . . ?
C16A C17A H17A 120.0 . . ?
C15A C16A H16A 120.0 . . ?
C17A C16A C15A 120.0 . . ?
C17A C16A H16A 120.0 . . ?

loop_
_geom_bond_atom_site_label_1
_geom_bond_atom_site_label_2
_geom_bond_distance
_geom_bond_site_symmetry_2
_geom_bond_publ_flag
Ir1 C1 1.817(19) . ?
Ir1 Cl1 2.401(6) . ?
Ir1 P1 2.275(9) . ?
Ir1 P1A 2.328(8) . ?
O1 C1 1.10(2) . ?
C2 C6 1.656(9) . ?
C2 C6A 1.486(9) . ?
P1 C3A 1.819(8) . ?
P1 C9A 1.810(8) . ?
P1 C15A 1.811(8) . ?
C3 C8 1.3900 . ?
C3 C4 1.3900 . ?
C3 P1A 1.828(8) . ?
C8 H8 0.9500 . ?
C8 C7 1.3900 . ?
C7 H7 0.9500 . ?
C7 C6 1.3900 . ?
C6 C5 1.3900 . ?
C5 H5 0.9500 . ?
C5 C4 1.3900 . ?
C4 H4 0.9500 . ?
C9 C10 1.3900 . ?
C9 C14 1.3900 . ?
C9 P1A 1.816(8) . ?
C10 H10 0.9500 . ?
C10 C11 1.3900 . ?
C11 H11 0.9500 . ?
C11 C12 1.3900 . ?
C12 H12 0.9500 . ?
C12 C13 1.3900 . ?
C13 H13 0.9500 . ?
C13 C14 1.3900 . ?
C14 H14 0.9500 . ?
C15 C16 1.3900 . ?
C15 C20 1.3900 . ?
C15 P1A 1.814(8) . ?
C16 H16 0.9500 . ?
C16 C17 1.3900 . ?
C17 H17 0.9500 . ?
C17 C18 1.3900 . ?
C18 H18 0.9500 . ?
C18 C19 1.3900 . ?
C19 H19 0.9500 . ?
C19 C20 1.3900 . ?
C20 H20 0.9500 . ?
C3A C4A 1.3900 . ?
C3A C8A 1.3900 . ?
C4A H4A 0.9500 . ?
C4A C5A 1.3900 . ?
C5A H5A 0.9500 . ?
C5A C6A 1.3900 . ?
C6A C7A 1.3900 . ?
C7A H7A 0.9500 . ?
C7A C8A 1.3900 . ?
C8A H8A 0.9500 . ?
C9A C10A 1.3900 . ?
C9A C14A 1.3900 . ?
C10A H10A 0.9500 . ?
C10A C11A 1.3900 . ?
C11A H11A 0.9500 . ?
C11A C12A 1.3900 . ?
C12A H12A 0.9500 . ?
C12A C13A 1.3900 . ?
C13A H13A 0.9500 . ?
C13A C14A 1.3900 . ?
C14A H14A 0.9500 . ?
C15A C20A 1.3900 . ?
C15A C16A 1.3900 . ?
C20A H20A 0.9500 . ?
C20A C19A 1.3900 . ?
C19A H19A 0.9500 . ?
C19A C18A 1.3900 . ?
C18A H18A 0.9500 . ?
C18A C17A 1.3900 . ?
C17A H17A 0.9500 . ?
C17A C16A 1.3900 . ?
C16A H16A 0.9500 . ?

loop_
_geom_torsion_atom_site_label_1
_geom_torsion_atom_site_label_2
_geom_torsion_atom_site_label_3
_geom_torsion_atom_site_label_4
_geom_torsion
_geom_torsion_site_symmetry_1
_geom_torsion_site_symmetry_2
_geom_torsion_site_symmetry_3
_geom_torsion_site_symmetry_4
_geom_torsion_publ_flag
Ir1 P1 C3A C4A -158.2(8) . . . . ?
Ir1 P1 C3A C8A 32.3(11) . . . . ?
Ir1 P1 C9A C10A -167.6(9) . . . . ?
Ir1 P1 C9A C14A 12.2(15) . . . . ?
Ir1 P1 C15A C20A 80.4(15) . . . . ?
Ir1 P1 C15A C16A -98.5(14) . . . . ?
C2 C6 C5 C4 -173.4(13) . . . . ?
C2 C6A C7A C8A -177.9(14) . . . . ?
P1 C3A C4A C5A -169.4(13) . . . . ?
P1 C3A C8A C7A 169.5(13) . . . . ?
P1 C9A C10A C11A 179.8(14) . . . . ?
P1 C9A C14A C13A -179.8(15) . . . . ?
P1 C15A C20A C19A -178.9(17) . . . . ?
P1 C15A C16A C17A 178.9(18) . . . . ?
C3 C8 C7 C6 0.0 . . . . ?
C8 C3 C4 C5 0.0 . . . . ?
C8 C3 P1A Ir1 126.3(9) . . . . ?
C8 C3 P1A C9 2.5(13) . . . . ?
C8 C3 P1A C15 -102.6(12) . . . . ?
C8 C7 C6 C2 173.4(13) . . . . ?
C8 C7 C6 C5 0.0 . . . . ?
C7 C6 C5 C4 0.0 . . . . ?
C6 C5 C4 C3 0.0 . . . . ?
C4 C3 C8 C7 0.0 . . . . ?
C4 C3 P1A Ir1 -44.4(12) . . . . ?
C4 C3 P1A C9 -168.2(10) . . . . ?
C4 C3 P1A C15 86.7(12) . . . . ?
C9 C10 C11 C12 0.0 . . . . ?
C10 C9 C14 C13 0.0 . . . . ?
C10 C9 P1A Ir1 156.7(10) . . . . ?
C10 C9 P1A C3 -80.6(13) . . . . ?
C10 C9 P1A C15 28.6(14) . . . . ?
C10 C11 C12 C13 0.0 . . . . ?
C11 C12 C13 C14 0.0 . . . . ?
C12 C13 C14 C9 0.0 . . . . ?
C14 C9 C10 C11 0.0 . . . . ?
C14 C9 P1A Ir1 -25.1(14) . . . . ?
C14 C9 P1A C3 97.6(13) . . . . ?
C14 C9 P1A C15 -153.2(12) . . . . ?
C15 C16 C17 C18 0.0 . . . . ?
C16 C15 C20 C19 0.0 . . . . ?
C16 C15 P1A Ir1 -63.3(13) . . . . ?
C16 C15 P1A C3 168.6(11) . . . . ?
C16 C15 P1A C9 62.4(13) . . . . ?
C16 C17 C18 C19 0.0 . . . . ?
C17 C18 C19 C20 0.0 . . . . ?
C18 C19 C20 C15 0.0 . . . . ?
C20 C15 C16 C17 0.0 . . . . ?
C20 C15 P1A Ir1 116.3(13) . . . . ?
C20 C15 P1A C3 -11.8(16) . . . . ?
C20 C15 P1A C9 -118.1(14) . . . . ?
P1A C3 C8 C7 -170.4(13) . . . . ?
P1A C3 C4 C5 171.0(13) . . . . ?
P1A C9 C10 C11 178.2(15) . . . . ?
P1A C9 C14 C13 -178.2(14) . . . . ?
P1A C15 C16 C17 179.6(15) . . . . ?
P1A C15 C20 C19 -179.6(16) . . . . ?
C3A P1 C9A C10A -45.5(13) . . . . ?
C3A P1 C9A C14A 134.3(13) . . . . ?
C3A P1 C15A C20A -39.5(17) . . . . ?
C3A P1 C15A C16A 141.5(14) . . . . ?
C3A C4A C5A C6A 0.0 . . . . ?
C4A C3A C8A C7A 0.0 . . . . ?
C4A C5A C6A C2 178.2(12) . . . . ?
C4A C5A C6A C7A 0.0 . . . . ?
C5A C6A C7A C8A 0.0 . . . . ?
C6A C7A C8A C3A 0.0 . . . . ?
C8A C3A C4A C5A 0.0 . . . . ?
C9A P1 C3A C4A 75.3(12) . . . . ?
C9A P1 C3A C8A -94.2(12) . . . . ?
C9A P1 C15A C20A -152.8(15) . . . . ?
C9A P1 C15A C16A 28.2(16) . . . . ?
C9A C10A C11A C12A 0.0 . . . . ?
C10A C9A C14A C13A 0.0 . . . . ?
C10A C11A C12A C13A 0.0 . . . . ?
C11A C12A C13A C14A 0.0 . . . . ?
C12A C13A C14A C9A 0.0 . . . . ?
C14A C9A C10A C11A 0.0 . . . . ?
C15A P1 C3A C4A -34.1(14) . . . . ?
C15A P1 C3A C8A 156.5(11) . . . . ?
C15A P1 C9A C10A 66.2(13) . . . . ?
C15A P1 C9A C14A -114.0(14) . . . . ?
C15A C20A C19A C18A 0.0 . . . . ?
C20A C15A C16A C17A 0.0 . . . . ?
C20A C19A C18A C17A 0.0 . . . . ?
C19A C18A C17A C16A 0.0 . . . . ?
C18A C17A C16A C15A 0.0 . . . . ?
C16A C15A C20A C19A 0.0 . . . . ?
